data_7718874
loop_
_publ_author_name
'Xu, Shuting'
'Zhang, Yu'
'Li, Bin'
'Li, Hao'
'Huang, Jing'
'Chen, Yiyu'
'Hu, Kun'
'Zhang, Fengjun'
'Fang, Xiaolong'

_publ_section_title
;
 Efficient hydrogenation of ketones and aldehydes catalysed by a
 well-defined PNNP-rhenium complex.
;
_journal_issue 26
_journal_name_full 'Dalton transactions (Cambridge, England : 2003)'
_journal_page_first 10396
_journal_page_last 10402
_journal_paper_doi 10.1039/d5dt01368b
_journal_volume 54
_journal_year 2025
_chemical_formula_moiety 'C46 H44 N2 O2 P2 Re, Cl, 1.5[CH2Cl2]'
_chemical_formula_sum 'C47.5 H47 Cl4 N2 O2 P2 Re'
_chemical_formula_weight 1067.81
_space_group_crystal_system orthorhombic
_space_group_IT_number 60
_space_group_name_Hall '-P 2n 2ab'
_space_group_name_H-M_alt 'P b c n'
_atom_sites_solution_hydrogens geom
_atom_sites_solution_primary dual
_audit_creation_date 2025-06-04
_audit_creation_method
;
Olex2 1.5
(compiled 2025.05.31 svn.r86d253d1 for OlexSys, GUI svn.r7254)
;
_audit_update_record
;
2025-06-09 deposited with the CCDC.	2025-06-11 downloaded from the CCDC.
;
_cell_angle_alpha 90
_cell_angle_beta 90
_cell_angle_gamma 90
_cell_formula_units_Z 8
_cell_length_a 13.0948(2)
_cell_length_b 20.8238(5)
_cell_length_c 32.3858(6)
_cell_measurement_reflns_used 25187
_cell_measurement_temperature 120
_cell_measurement_theta_max 69.86
_cell_measurement_theta_min 3.98
_cell_volume 8831.1(3)
_computing_cell_refinement 'X-Area Recipe 1.33.0.0 (STOE, 2015)'
_computing_data_collection 'X-Area Pilatus3_SV 1.31.153.0 (STOE, 2018)'
_computing_data_reduction
;
X-Area Integrate 1.74.2.0 (STOE, 2018)
X-Area LANA 1.75.3.0 (STOE, 2018)
;
_computing_molecular_graphics 'Olex2 1.5 (Dolomanov et al., 2009)'
_computing_publication_material 'Olex2 1.5 (Dolomanov et al., 2009)'
_computing_structure_refinement 'SHELXL 2018/3 (Sheldrick, 2015)'
_computing_structure_solution 'SHELXT 2018/2 (Sheldrick, 2018)'
_diffrn_ambient_temperature 120
_diffrn_detector Pilatus300K
_diffrn_detector_area_resol_mean 5.81
_diffrn_detector_type 'DECTRIS PILATUS 300K'
_diffrn_measured_fraction_theta_full 0.980
_diffrn_measured_fraction_theta_max 0.962
_diffrn_measurement_details '452 frames, detector distance = 40 mm'
_diffrn_measurement_device 'Eulerian 4-circle diffractometer'
_diffrn_measurement_device_type 'STOE STADIVARI'
_diffrn_measurement_method 'rotation method, \w scans'
_diffrn_radiation_collimation '1.2 mm, 0.6 diameter'
_diffrn_radiation_monochromator 'Graded multilayer mirror'
_diffrn_radiation_polarisn_norm 270
_diffrn_radiation_probe x-ray
_diffrn_radiation_type 'Cu K\a'
_diffrn_radiation_wavelength 1.54186
_diffrn_reflns_av_R_equivalents 0.0420
_diffrn_reflns_av_unetI/netI 0.0380
_diffrn_reflns_Laue_measured_fraction_full 0.980
_diffrn_reflns_Laue_measured_fraction_max 0.962
_diffrn_reflns_limit_h_max 10
_diffrn_reflns_limit_h_min -15
_diffrn_reflns_limit_k_max 24
_diffrn_reflns_limit_k_min -18
_diffrn_reflns_limit_l_max 38
_diffrn_reflns_limit_l_min -15
_diffrn_reflns_number 21094
_diffrn_reflns_point_group_measured_fraction_full 0.980
_diffrn_reflns_point_group_measured_fraction_max 0.962
_diffrn_reflns_theta_full 67.686
_diffrn_reflns_theta_max 69.745
_diffrn_reflns_theta_min 3.988
_diffrn_source 'GeniX 3D HF Cu'
_diffrn_source_current 0.600
_diffrn_source_power 0.030
_diffrn_source_voltage 50
_exptl_absorpt_coefficient_mu 8.622
_exptl_absorpt_correction_T_max 1.0000
_exptl_absorpt_correction_T_min 0.1551
_exptl_absorpt_correction_type multi-scan
_exptl_absorpt_process_details
;
STOE LANA, absorption correction by scaling of reflection intensities.
J. Koziskova, F. Hahn, J. Richter, J. Kozisek, "Comparison of different
absorption corrections on the model structure of tetrakis(\m~2~-acetato)-
diaqua-di-copper(II)", Acta Chimica Slovaca, vol. 9, no. 2, 2016, pp. 136 - 140.
;
_exptl_crystal_colour black
_exptl_crystal_colour_primary black
_exptl_crystal_density_diffrn 1.606
_exptl_crystal_density_method 'not measured'
_exptl_crystal_description block
_exptl_crystal_F_000 4280
_exptl_crystal_size_max 0.15
_exptl_crystal_size_mid 0.1
_exptl_crystal_size_min 0.1
_refine_diff_density_max 3.284
_refine_diff_density_min -1.851
_refine_diff_density_rms 0.218
_refine_ls_extinction_method none
_refine_ls_goodness_of_fit_ref 1.036
_refine_ls_hydrogen_treatment constr
_refine_ls_matrix_type full
_refine_ls_number_parameters 487
_refine_ls_number_reflns 8018
_refine_ls_number_restraints 0
_refine_ls_restrained_S_all 1.036
_refine_ls_R_factor_all 0.0615
_refine_ls_R_factor_gt 0.0543
_refine_ls_shift/su_max 0.002
_refine_ls_shift/su_mean 0.000
_refine_ls_structure_factor_coef Fsqd
_refine_ls_weighting_details 'w=1/[\s^2^(Fo^2^)+(0.1262P)^2^+13.3777P] where P=(Fo^2^+2Fc^2^)/3'
_refine_ls_weighting_scheme calc
_refine_ls_wR_factor_gt 0.1579
_refine_ls_wR_factor_ref 0.1694
_reflns_Friedel_coverage 0.000
_reflns_number_gt 6911
_reflns_number_total 8018
_reflns_threshold_expression 'I > 2\s(I)'
_cod_data_source_file d5dt01368b2.cif
_cod_data_source_block 20231216-2
_cod_depositor_comments 'Adding full bibliography for 7718872--7718874.cif.'
_cod_original_formula_sum 'C47.50 H47 Cl4 N2 O2 P2 Re'
_cod_database_code 7718874
_shelx_shelxl_version_number 2018/3
_shelx_space_group_comment
;
The symmetry employed for this shelxl refinement is uniquely defined
by the following loop, which should always be used as a source of
symmetry information in preference to the above space-group names.
They are only intended as comments.
;
_shelx_estimated_absorpt_t_max 0.479
_shelx_estimated_absorpt_t_min 0.358
_olex2_refinement_description
;
1. Fixed Uiso
 At 1.2 times of:
  All C(H) groups, All C(H,H) groups, All N(H) groups
2.a Ternary CH refined with riding coordinates:
 N2(H2), N1(H1), C00D(H00D), C013(H013)
2.b Secondary CH2 refined with riding coordinates:
 C00C(H00A,H00B), C00P(H00C,H00E), C012(H01A,H01B), C014(H01C,H01D), C015(H01E,
 H01F), C016(H01G,H01H)
2.c Aromatic/amide H refined with riding coordinates:
 C00H(H00H), C00L(H00L), C00M(H00M), C00R(H00R), C00T(H00T), C00U(H00U),
 C00V(H00V), C00W(H00W), C00X(H00X), C00Y(H00Y), C00Z(H00Z), C010(H010),
 C011(H011), C017(H017), C018(H018), C019(H019), C01A(H01I), C01B(H01J),
 C01C(H01K), C01D(H01L), C01E(H01M), C01F(H01N), C01G(H01O), C01H(H01P),
 C01I(H01Q), C01J(H01R), C01K(H01S), C01L(H01T)
;
_smtbx_masks_void_probe_radius 1.2
_smtbx_masks_void_truncation_radius 1.2
_olex2_submission_special_instructions 'No special instructions were received'

loop_
_space_group_symop_operation_xyz
'x, y, z'
'-x+1/2, -y+1/2, z+1/2'
'-x, y, -z+1/2'
'x+1/2, -y+1/2, -z'
'-x, -y, -z'
'x-1/2, y-1/2, -z-1/2'
'x, -y, z-1/2'
'-x-1/2, y-1/2, z'

loop_
_atom_site_label
_atom_site_type_symbol
_atom_site_fract_x
_atom_site_fract_y
_atom_site_fract_z
_atom_site_U_iso_or_equiv
_atom_site_adp_type
_atom_site_occupancy
_atom_site_site_symmetry_order
_atom_site_calc_flag
_atom_site_refinement_flags_posn
_atom_site_refinement_flags_adp
_atom_site_refinement_flags_occupancy
_atom_site_disorder_assembly
_atom_site_disorder_group
Re1 Re 0.32929(2) 0.63075(2) 0.41271(2) 0.01753(13) Uani 1 1 d . . . . .
P2 P 0.44282(10) 0.67385(6) 0.46532(4) 0.0187(3) Uani 1 1 d . . . . .
P1 P 0.21839(10) 0.58514(6) 0.36187(4) 0.0195(3) Uani 1 1 d . . . . .
Cl04 Cl 0.63634(12) 0.72764(8) 0.36548(5) 0.0450(4) Uani 1 1 d . . . . .
O1 O 0.1937(3) 0.7495(2) 0.42245(13) 0.0304(9) Uani 1 1 d . . . . .
O2 O 0.2013(3) 0.55865(19) 0.47626(11) 0.0271(8) Uani 1 1 d . . . . .
N2 N 0.4413(3) 0.5498(2) 0.40826(12) 0.0204(9) Uani 1 1 d . . . . .
H2 H 0.401595 0.512897 0.398433 0.024 Uiso 1 1 calc R U . . .
N1 N 0.4246(3) 0.6574(2) 0.35767(13) 0.0211(9) Uani 1 1 d . . . . .
H1 H 0.482471 0.682294 0.368276 0.025 Uiso 1 1 calc R U . . .
C00C C 0.3734(4) 0.6985(2) 0.32673(15) 0.0221(11) Uani 1 1 d . . . . .
H00A H 0.425806 0.717569 0.309488 0.027 Uiso 1 1 calc R U . . .
H00B H 0.339887 0.733244 0.341349 0.027 Uiso 1 1 calc R U . . .
C00D C 0.5203(4) 0.5621(3) 0.37499(15) 0.0224(11) Uani 1 1 d . . . . .
H00D H 0.572090 0.590996 0.386501 0.027 Uiso 1 1 calc R U . . .
C00E C 0.4678(4) 0.7601(3) 0.46602(15) 0.0216(10) Uani 1 1 d . . . . .
C00F C 0.3987(4) 0.6626(2) 0.51854(15) 0.0209(10) Uani 1 1 d . . . . .
C00G C 0.5679(4) 0.6364(3) 0.46807(17) 0.0237(12) Uani 1 1 d . . . . .
C00H C 0.6709(4) 0.5397(3) 0.46783(16) 0.0240(12) Uani 1 1 d . . . . .
H00H H 0.676703 0.495624 0.463758 0.029 Uiso 1 1 calc R U . . .
C00I C 0.0812(4) 0.5923(3) 0.37188(15) 0.0246(12) Uani 1 1 d . . . . .
C00J C 0.2417(4) 0.4994(3) 0.35456(17) 0.0251(11) Uani 1 1 d . . . . .
C00K C 0.2951(4) 0.6674(3) 0.29852(16) 0.0223(11) Uani 1 1 d . . . . .
C00L C 0.6543(4) 0.6708(3) 0.47854(17) 0.0265(12) Uani 1 1 d . . . . .
H00L H 0.650180 0.715251 0.480983 0.032 Uiso 1 1 calc R U . . .
C00M C 0.2402(4) 0.4593(3) 0.38952(16) 0.0261(11) Uani 1 1 d . . . . .
H00M H 0.218536 0.476004 0.414679 0.031 Uiso 1 1 calc R U . . .
C00N C 0.2254(4) 0.6195(3) 0.30979(16) 0.0228(11) Uani 1 1 d . . . . .
C00O C 0.5777(4) 0.5693(2) 0.46157(15) 0.0205(10) Uani 1 1 d . . . . .
C00P C 0.4881(4) 0.5284(3) 0.44812(16) 0.0233(11) Uani 1 1 d . . . . .
H00C H 0.510871 0.484266 0.445203 0.028 Uiso 1 1 calc R U . . .
H00E H 0.436370 0.529359 0.469536 0.028 Uiso 1 1 calc R U . . .
C2 C 0.2510(4) 0.5887(2) 0.45360(15) 0.0210(11) Uani 1 1 d . . . . .
C00R C 0.0378(5) 0.6538(3) 0.36944(18) 0.0298(12) Uani 1 1 d . . . . .
H00R H 0.078962 0.688829 0.362992 0.036 Uiso 1 1 calc R U . . .
C1 C 0.2437(5) 0.7041(3) 0.41759(15) 0.0242(12) Uani 1 1 d . . . . .
C00T C -0.0664(5) 0.6632(3) 0.37657(19) 0.0349(14) Uani 1 1 d . . . . .
H00T H -0.094972 0.703978 0.374709 0.042 Uiso 1 1 calc R U . . .
C00U C 0.2740(4) 0.4722(3) 0.31728(17) 0.0279(12) Uani 1 1 d . . . . .
H00U H 0.275272 0.497229 0.293497 0.033 Uiso 1 1 calc R U . . .
C00V C 0.2913(4) 0.6918(3) 0.25822(16) 0.0265(12) Uani 1 1 d . . . . .
H00V H 0.337543 0.723553 0.250483 0.032 Uiso 1 1 calc R U . . .
C00W C 0.7558(4) 0.5745(3) 0.48007(17) 0.0271(12) Uani 1 1 d . . . . .
H00W H 0.817840 0.553956 0.484610 0.033 Uiso 1 1 calc R U . . .
C00X C -0.1259(5) 0.6110(3) 0.38637(18) 0.0347(13) Uani 1 1 d . . . . .
H00X H -0.195320 0.616734 0.391292 0.042 Uiso 1 1 calc R U . . .
C00Y C 0.4663(4) 0.6500(3) 0.55119(16) 0.0248(11) Uani 1 1 d . . . . .
H00Y H 0.534696 0.641297 0.545795 0.030 Uiso 1 1 calc R U . . .
C00Z C 0.5141(4) 0.8576(3) 0.50335(19) 0.0267(12) Uani 1 1 d . . . . .
H00Z H 0.532290 0.878016 0.527789 0.032 Uiso 1 1 calc R U . . .
C010 C 0.4979(4) 0.7915(3) 0.50245(17) 0.0250(11) Uani 1 1 d . . . . .
H010 H 0.507223 0.767688 0.526451 0.030 Uiso 1 1 calc R U . . .
C011 C 0.7474(5) 0.6404(3) 0.48550(19) 0.0294(12) Uani 1 1 d . . . . .
H011 H 0.803867 0.664177 0.493776 0.035 Uiso 1 1 calc R U . . .
C012 C 0.6485(5) 0.5133(3) 0.32572(17) 0.0327(13) Uani 1 1 d . . . . .
H01A H 0.704119 0.540470 0.334940 0.039 Uiso 1 1 calc R U . . .
H01B H 0.677060 0.472892 0.316223 0.039 Uiso 1 1 calc R U . . .
C013 C 0.4688(4) 0.5965(2) 0.33987(14) 0.0201(10) Uani 1 1 d . . . . .
H013 H 0.412668 0.569663 0.329714 0.024 Uiso 1 1 calc R U . . .
C014 C 0.5735(5) 0.5009(3) 0.36183(17) 0.0290(12) Uani 1 1 d . . . . .
H01C H 0.522814 0.469627 0.353343 0.035 Uiso 1 1 calc R U . . .
H01D H 0.610666 0.483282 0.385110 0.035 Uiso 1 1 calc R U . . .
C015 C 0.5435(4) 0.6081(3) 0.30452(16) 0.0279(12) Uani 1 1 d . . . . .
H01E H 0.507726 0.627494 0.281450 0.033 Uiso 1 1 calc R U . . .
H01F H 0.596431 0.637550 0.313446 0.033 Uiso 1 1 calc R U . . .
C016 C 0.5914(5) 0.5456(3) 0.29093(17) 0.0323(13) Uani 1 1 d . . . . .
H01G H 0.638140 0.553862 0.268317 0.039 Uiso 1 1 calc R U . . .
H01H H 0.538415 0.517002 0.280914 0.039 Uiso 1 1 calc R U . . .
C017 C 0.0188(5) 0.5415(3) 0.38182(19) 0.0324(13) Uani 1 1 d . . . . .
H017 H 0.046242 0.500444 0.383771 0.039 Uiso 1 1 calc R U . . .
C018 C 0.2968(4) 0.6754(3) 0.52798(17) 0.0247(11) Uani 1 1 d . . . . .
H018 H 0.251237 0.684184 0.506685 0.030 Uiso 1 1 calc R U . . .
C019 C 0.5025(4) 0.8924(3) 0.46696(19) 0.0305(13) Uani 1 1 d . . . . .
H019 H 0.514351 0.936457 0.466954 0.037 Uiso 1 1 calc R U . . .
C01A C 0.4566(4) 0.7963(3) 0.43073(18) 0.0261(11) Uani 1 1 d . . . . .
H01I H 0.437188 0.776414 0.406255 0.031 Uiso 1 1 calc R U . . .
C01B C 0.2209(4) 0.6701(3) 0.22970(17) 0.0311(13) Uani 1 1 d . . . . .
H01J H 0.219277 0.687677 0.203299 0.037 Uiso 1 1 calc R U . . .
C01C C -0.0850(5) 0.5510(4) 0.3890(2) 0.0400(15) Uani 1 1 d . . . . .
H01K H -0.126469 0.516200 0.395620 0.048 Uiso 1 1 calc R U . . .
C01D C 0.1538(4) 0.5976(3) 0.28054(17) 0.0274(12) Uani 1 1 d . . . . .
H01L H 0.106715 0.566244 0.288129 0.033 Uiso 1 1 calc R U . . .
C01E C 0.3295(5) 0.6634(3) 0.6002(2) 0.0319(14) Uani 1 1 d . . . . .
H01M H 0.306786 0.664121 0.627407 0.038 Uiso 1 1 calc R U . . .
C01F C 0.4738(5) 0.8622(3) 0.4311(2) 0.0309(13) Uani 1 1 d . . . . .
H01N H 0.465896 0.885923 0.406932 0.037 Uiso 1 1 calc R U . . .
C01G C 0.4309(5) 0.6506(3) 0.59131(16) 0.0273(12) Uani 1 1 d . . . . .
H01O H 0.476055 0.642253 0.612820 0.033 Uiso 1 1 calc R U . . .
C01H C 0.2703(5) 0.3957(3) 0.38741(19) 0.0321(13) Uani 1 1 d . . . . .
H01P H 0.269125 0.370054 0.410894 0.038 Uiso 1 1 calc R U . . .
C01I C 0.3042(5) 0.4084(3) 0.3153(2) 0.0351(13) Uani 1 1 d . . . . .
H01Q H 0.326039 0.391277 0.290337 0.042 Uiso 1 1 calc R U . . .
C01J C 0.3022(6) 0.3706(3) 0.3498(2) 0.0375(15) Uani 1 1 d . . . . .
H01R H 0.322350 0.327889 0.348059 0.045 Uiso 1 1 calc R U . . .
C01K C 0.2621(5) 0.6752(3) 0.56805(16) 0.0282(12) Uani 1 1 d . . . . .
H01S H 0.193550 0.683071 0.573586 0.034 Uiso 1 1 calc R U . . .
C01L C 0.1521(5) 0.6218(3) 0.24063(18) 0.0316(14) Uani 1 1 d . . . . .
H01T H 0.105691 0.606071 0.221393 0.038 Uiso 1 1 calc R U . . .

loop_
_atom_site_aniso_label
_atom_site_aniso_U_11
_atom_site_aniso_U_22
_atom_site_aniso_U_33
_atom_site_aniso_U_23
_atom_site_aniso_U_13
_atom_site_aniso_U_12
Re1 0.01209(18) 0.01734(19) 0.02316(18) 0.00103(7) -0.00032(7) 0.00033(8)
P2 0.0110(6) 0.0200(6) 0.0251(6) 0.0003(5) -0.0011(4) 0.0013(5)
P1 0.0142(6) 0.0195(6) 0.0249(6) 0.0007(5) -0.0019(5) -0.0003(5)
Cl04 0.0256(8) 0.0487(9) 0.0606(9) -0.0227(8) 0.0046(7) -0.0099(7)
O1 0.022(2) 0.022(2) 0.047(2) 0.0008(18) 0.0018(18) 0.0107(18)
O2 0.0208(19) 0.029(2) 0.0316(18) 0.0072(16) 0.0055(16) -0.0015(18)
N2 0.012(2) 0.019(2) 0.029(2) -0.0027(16) 0.0015(16) -0.0004(19)
N1 0.015(2) 0.024(2) 0.024(2) 0.0017(17) 0.0013(17) -0.0056(19)
C00C 0.022(3) 0.020(3) 0.024(2) 0.0024(19) 0.001(2) 0.000(2)
C00D 0.015(2) 0.028(3) 0.025(2) -0.005(2) 0.003(2) -0.001(2)
C00E 0.009(2) 0.025(3) 0.031(2) 0.001(2) -0.0021(19) -0.001(2)
C00F 0.013(2) 0.020(3) 0.030(2) 0.003(2) 0.002(2) -0.002(2)
C00G 0.018(3) 0.023(3) 0.030(3) -0.002(2) 0.000(2) 0.001(2)
C00H 0.023(3) 0.022(3) 0.027(3) 0.003(2) 0.0028(19) 0.001(2)
C00I 0.016(3) 0.034(3) 0.024(2) -0.005(2) -0.002(2) 0.007(2)
C00J 0.009(2) 0.026(3) 0.039(3) 0.000(2) -0.001(2) 0.000(2)
C00K 0.013(2) 0.025(3) 0.029(3) 0.002(2) -0.002(2) 0.000(2)
C00L 0.017(3) 0.026(3) 0.036(3) 0.000(2) -0.003(2) -0.005(2)
C00M 0.016(3) 0.031(3) 0.031(3) -0.001(2) 0.001(2) 0.001(2)
C00N 0.017(3) 0.026(3) 0.025(3) 0.002(2) 0.002(2) 0.007(2)
C00O 0.016(3) 0.019(3) 0.026(2) 0.0012(19) -0.0021(19) 0.004(2)
C00P 0.015(2) 0.021(3) 0.033(3) -0.001(2) -0.001(2) -0.001(2)
C2 0.015(2) 0.018(2) 0.030(2) -0.002(2) -0.008(2) 0.006(2)
C00R 0.023(3) 0.022(3) 0.044(3) 0.000(2) -0.007(2) -0.001(2)
C1 0.023(3) 0.021(3) 0.028(2) 0.004(2) 0.001(2) -0.012(3)
C00T 0.022(3) 0.036(3) 0.047(3) -0.005(3) -0.003(3) 0.006(3)
C00U 0.025(3) 0.026(3) 0.033(3) -0.001(2) -0.001(2) 0.001(2)
C00V 0.016(3) 0.033(3) 0.031(3) 0.004(2) 0.004(2) 0.006(2)
C00W 0.016(3) 0.025(3) 0.041(3) 0.003(2) -0.002(2) 0.002(2)
C00X 0.021(3) 0.052(4) 0.031(3) -0.004(3) 0.001(2) 0.001(3)
C00Y 0.018(3) 0.025(3) 0.032(3) -0.001(2) 0.001(2) -0.002(2)
C00Z 0.012(3) 0.026(3) 0.043(3) -0.006(2) 0.005(2) -0.004(2)
C010 0.019(3) 0.023(3) 0.033(3) -0.001(2) 0.005(2) 0.003(2)
C011 0.012(3) 0.031(3) 0.045(3) 0.002(3) -0.001(2) -0.002(2)
C012 0.025(3) 0.045(4) 0.029(3) -0.010(3) 0.007(2) 0.008(3)
C013 0.014(2) 0.023(3) 0.023(2) -0.0056(19) 0.0004(19) 0.004(2)
C014 0.026(3) 0.032(3) 0.029(3) -0.002(2) 0.003(2) 0.008(3)
C015 0.019(3) 0.037(3) 0.028(3) 0.001(2) -0.003(2) -0.002(3)
C016 0.023(3) 0.044(4) 0.030(3) -0.012(2) 0.005(2) -0.002(3)
C017 0.020(3) 0.024(3) 0.053(3) 0.006(3) 0.003(3) -0.003(2)
C018 0.010(2) 0.029(3) 0.035(3) -0.002(2) -0.005(2) -0.001(2)
C019 0.011(3) 0.023(3) 0.058(4) -0.001(3) 0.006(2) 0.001(2)
C01A 0.015(3) 0.021(3) 0.042(3) -0.001(2) 0.004(2) 0.001(2)
C01B 0.022(3) 0.044(4) 0.028(3) 0.005(2) 0.000(2) 0.008(3)
C01C 0.021(3) 0.048(4) 0.051(3) 0.009(3) 0.009(3) -0.012(3)
C01D 0.017(2) 0.036(3) 0.029(3) 0.000(2) 0.002(2) 0.002(2)
C01E 0.030(3) 0.034(4) 0.032(3) -0.001(3) 0.004(2) 0.003(3)
C01F 0.019(3) 0.027(3) 0.047(4) 0.007(2) 0.003(3) -0.001(2)
C01G 0.026(3) 0.024(3) 0.031(3) 0.001(2) -0.005(2) 0.003(3)
C01H 0.032(3) 0.022(3) 0.042(3) 0.004(2) -0.005(3) -0.001(3)
C01I 0.028(3) 0.036(3) 0.042(3) -0.003(3) 0.003(3) 0.003(3)
C01J 0.031(3) 0.023(3) 0.058(4) -0.005(3) -0.003(3) 0.005(3)
C01K 0.020(3) 0.030(3) 0.034(3) -0.006(2) 0.004(2) 0.000(2)
C01L 0.022(3) 0.045(4) 0.028(3) -0.001(2) -0.010(2) 0.005(3)

loop_
_atom_type_symbol
_atom_type_description
_atom_type_scat_dispersion_real
_atom_type_scat_dispersion_imag
_atom_type_scat_source
C C 0.0181 0.0091 'International Tables Vol C Tables 4.2.6.8 and 6.1.1.4'
H H 0.0000 0.0000 'International Tables Vol C Tables 4.2.6.8 and 6.1.1.4'
Cl Cl 0.3639 0.7018 'International Tables Vol C Tables 4.2.6.8 and 6.1.1.4'
N N 0.0311 0.0180 'International Tables Vol C Tables 4.2.6.8 and 6.1.1.4'
O O 0.0492 0.0322 'International Tables Vol C Tables 4.2.6.8 and 6.1.1.4'
P P 0.2955 0.4335 'International Tables Vol C Tables 4.2.6.8 and 6.1.1.4'
Re Re -5.2083 5.8923 'International Tables Vol C Tables 4.2.6.8 and 6.1.1.4'

loop_
_geom_angle_atom_site_label_1
_geom_angle_atom_site_label_2
_geom_angle_atom_site_label_3
_geom_angle
_geom_angle_site_symmetry_1
_geom_angle_site_symmetry_3
_geom_angle_publ_flag
P1 Re1 P2 178.24(4) . . ?
N2 Re1 P2 85.58(12) . . ?
N2 Re1 P1 93.11(12) . . ?
N2 Re1 N1 76.76(16) . . ?
N1 Re1 P2 97.18(12) . . ?
N1 Re1 P1 83.65(12) . . ?
C2 Re1 P2 90.66(15) . . ?
C2 Re1 P1 88.24(15) . . ?
C2 Re1 N2 92.95(19) . . ?
C2 Re1 N1 166.48(19) . . ?
C2 Re1 C1 89.7(2) . . ?
C1 Re1 P2 90.33(16) . . ?
C1 Re1 P1 91.04(17) . . ?
C1 Re1 N2 175.2(2) . . ?
C1 Re1 N1 101.26(19) . . ?
C00E P2 Re1 118.76(17) . . ?
C00E P2 C00F 99.8(2) . . ?
C00F P2 Re1 114.76(17) . . ?
C00G P2 Re1 115.27(18) . . ?
C00G P2 C00E 105.1(2) . . ?
C00G P2 C00F 100.5(2) . . ?
C00I P1 Re1 116.19(17) . . ?
C00I P1 C00N 100.4(2) . . ?
C00J P1 Re1 112.09(17) . . ?
C00J P1 C00I 105.4(3) . . ?
C00J P1 C00N 104.7(2) . . ?
C00N P1 Re1 116.59(19) . . ?
Re1 N2 H2 105.3 . . ?
C00D N2 Re1 111.4(3) . . ?
C00D N2 H2 105.3 . . ?
C00P N2 Re1 115.9(3) . . ?
C00P N2 H2 105.3 . . ?
C00P N2 C00D 112.5(4) . . ?
Re1 N1 H1 106.4 . . ?
C00C N1 Re1 115.4(3) . . ?
C00C N1 H1 106.4 . . ?
C00C N1 C013 113.7(4) . . ?
C013 N1 Re1 108.0(3) . . ?
C013 N1 H1 106.4 . . ?
N1 C00C H00A 107.8 . . ?
N1 C00C H00B 107.8 . . ?
N1 C00C C00K 117.9(4) . . ?
H00A C00C H00B 107.2 . . ?
C00K C00C H00A 107.8 . . ?
C00K C00C H00B 107.8 . . ?
N2 C00D H00D 107.8 . . ?
C013 C00D N2 108.2(4) . . ?
C013 C00D H00D 107.8 . . ?
C013 C00D C014 113.2(4) . . ?
C014 C00D N2 111.8(4) . . ?
C014 C00D H00D 107.8 . . ?
C010 C00E P2 121.3(4) . . ?
C01A C00E P2 120.7(4) . . ?
C01A C00E C010 118.1(5) . . ?
C00Y C00F P2 122.2(4) . . ?
C018 C00F P2 118.9(4) . . ?
C018 C00F C00Y 118.3(5) . . ?
C00L C00G P2 121.8(4) . . ?
C00L C00G C00O 118.2(5) . . ?
C00O C00G P2 119.9(4) . . ?
C00O C00H H00H 119.5 . . ?
C00O C00H C00W 121.1(5) . . ?
C00W C00H H00H 119.5 . . ?
C00R C00I P1 117.5(4) . . ?
C017 C00I P1 124.2(4) . . ?
C017 C00I C00R 118.4(5) . . ?
C00M C00J P1 118.2(4) . . ?
C00U C00J P1 123.9(4) . . ?
C00U C00J C00M 117.3(5) . . ?
C00N C00K C00C 126.0(5) . . ?
C00N C00K C00V 118.6(5) . . ?
C00V C00K C00C 115.4(5) . . ?
C00G C00L H00L 119.3 . . ?
C00G C00L C011 121.4(6) . . ?
C011 C00L H00L 119.3 . . ?
C00J C00M H00M 119.2 . . ?
C01H C00M C00J 121.6(5) . . ?
C01H C00M H00M 119.2 . . ?
C00K C00N P1 123.4(4) . . ?
C00K C00N C01D 119.3(5) . . ?
C01D C00N P1 117.3(4) . . ?
C00G C00O C00P 121.8(5) . . ?
C00H C00O C00G 119.9(5) . . ?
C00H C00O C00P 118.3(5) . . ?
N2 C00P C00O 113.4(4) . . ?
N2 C00P H00C 108.9 . . ?
N2 C00P H00E 108.9 . . ?
C00O C00P H00C 108.9 . . ?
C00O C00P H00E 108.9 . . ?
H00C C00P H00E 107.7 . . ?
O2 C2 Re1 174.0(4) . . ?
C00I C00R H00R 119.6 . . ?
C00T C00R C00I 120.9(6) . . ?
C00T C00R H00R 119.6 . . ?
O1 C1 Re1 176.6(5) . . ?
C00R C00T H00T 120.6 . . ?
C00X C00T C00R 118.8(6) . . ?
C00X C00T H00T 120.6 . . ?
C00J C00U H00U 119.6 . . ?
C01I C00U C00J 120.9(5) . . ?
C01I C00U H00U 119.6 . . ?
C00K C00V H00V 119.1 . . ?
C01B C00V C00K 121.8(5) . . ?
C01B C00V H00V 119.1 . . ?
C00H C00W H00W 120.3 . . ?
C00H C00W C011 119.3(5) . . ?
C011 C00W H00W 120.3 . . ?
C00T C00X H00X 119.5 . . ?
C01C C00X C00T 121.1(6) . . ?
C01C C00X H00X 119.5 . . ?
C00F C00Y H00Y 120.1 . . ?
C01G C00Y C00F 119.7(5) . . ?
C01G C00Y H00Y 120.1 . . ?
C010 C00Z H00Z 120.6 . . ?
C010 C00Z C019 118.8(5) . . ?
C019 C00Z H00Z 120.6 . . ?
C00E C010 H010 119.3 . . ?
C00Z C010 C00E 121.4(5) . . ?
C00Z C010 H010 119.3 . . ?
C00L C011 H011 120.0 . . ?
C00W C011 C00L 120.0(6) . . ?
C00W C011 H011 120.0 . . ?
H01A C012 H01B 108.3 . . ?
C014 C012 H01A 109.9 . . ?
C014 C012 H01B 109.9 . . ?
C016 C012 H01A 109.9 . . ?
C016 C012 H01B 109.9 . . ?
C016 C012 C014 108.8(5) . . ?
N1 C013 H013 108.6 . . ?
N1 C013 C015 113.5(4) . . ?
C00D C013 N1 106.5(4) . . ?
C00D C013 H013 108.6 . . ?
C00D C013 C015 110.8(4) . . ?
C015 C013 H013 108.6 . . ?
C00D C014 C012 111.4(5) . . ?
C00D C014 H01C 109.3 . . ?
C00D C014 H01D 109.3 . . ?
C012 C014 H01C 109.3 . . ?
C012 C014 H01D 109.3 . . ?
H01C C014 H01D 108.0 . . ?
C013 C015 H01E 109.6 . . ?
C013 C015 H01F 109.6 . . ?
H01E C015 H01F 108.1 . . ?
C016 C015 C013 110.4(5) . . ?
C016 C015 H01E 109.6 . . ?
C016 C015 H01F 109.6 . . ?
C012 C016 H01G 109.2 . . ?
C012 C016 H01H 109.2 . . ?
C015 C016 C012 111.9(5) . . ?
C015 C016 H01G 109.2 . . ?
C015 C016 H01H 109.2 . . ?
H01G C016 H01H 107.9 . . ?
C00I C017 H017 119.7 . . ?
C00I C017 C01C 120.7(6) . . ?
C01C C017 H017 119.7 . . ?
C00F C018 H018 119.3 . . ?
C01K C018 C00F 121.5(5) . . ?
C01K C018 H018 119.3 . . ?
C00Z C019 H019 119.8 . . ?
C01F C019 C00Z 120.5(5) . . ?
C01F C019 H019 119.8 . . ?
C00E C01A H01I 119.4 . . ?
C00E C01A C01F 121.1(6) . . ?
C01F C01A H01I 119.4 . . ?
C00V C01B H01J 120.1 . . ?
C00V C01B C01L 119.8(5) . . ?
C01L C01B H01J 120.1 . . ?
C00X C01C C017 120.2(6) . . ?
C00X C01C H01K 119.9 . . ?
C017 C01C H01K 119.9 . . ?
C00N C01D H01L 119.4 . . ?
C01L C01D C00N 121.2(6) . . ?
C01L C01D H01L 119.4 . . ?
C01G C01E H01M 120.4 . . ?
C01G C01E C01K 119.2(6) . . ?
C01K C01E H01M 120.4 . . ?
C019 C01F C01A 120.2(6) . . ?
C019 C01F H01N 119.9 . . ?
C01A C01F H01N 119.9 . . ?
C00Y C01G C01E 121.3(6) . . ?
C00Y C01G H01O 119.3 . . ?
C01E C01G H01O 119.3 . . ?
C00M C01H H01P 120.4 . . ?
C00M C01H C01J 119.3(6) . . ?
C01J C01H H01P 120.4 . . ?
C00U C01I H01Q 119.7 . . ?
C01J C01I C00U 120.6(6) . . ?
C01J C01I H01Q 119.7 . . ?
C01H C01J H01R 119.8 . . ?
C01I C01J C01H 120.3(6) . . ?
C01I C01J H01R 119.8 . . ?
C018 C01K C01E 120.0(5) . . ?
C018 C01K H01S 120.0 . . ?
C01E C01K H01S 120.0 . . ?
C01B C01L H01T 120.4 . . ?
C01D C01L C01B 119.2(6) . . ?
C01D C01L H01T 120.4 . . ?

loop_
_geom_bond_atom_site_label_1
_geom_bond_atom_site_label_2
_geom_bond_distance
_geom_bond_site_symmetry_2
_geom_bond_publ_flag
Re1 P2 2.4328(13) . ?
Re1 P1 2.3919(13) . ?
Re1 N2 2.239(5) . ?
Re1 N1 2.246(4) . ?
Re1 C2 1.889(5) . ?
Re1 C1 1.901(6) . ?
P2 C00E 1.825(6) . ?
P2 C00F 1.833(5) . ?
P2 C00G 1.816(6) . ?
P1 C00I 1.832(6) . ?
P1 C00J 1.827(6) . ?
P1 C00N 1.835(5) . ?
O1 C1 1.161(7) . ?
O2 C2 1.164(7) . ?
N2 H2 0.9800 . ?
N2 C00D 1.516(6) . ?
N2 C00P 1.497(7) . ?
N1 H1 0.9800 . ?
N1 C00C 1.478(7) . ?
N1 C013 1.509(7) . ?
C00C H00A 0.9700 . ?
C00C H00B 0.9700 . ?
C00C C00K 1.519(7) . ?
C00D H00D 0.9800 . ?
C00D C013 1.503(7) . ?
C00D C014 1.513(8) . ?
C00E C010 1.406(8) . ?
C00E C01A 1.378(8) . ?
C00F C00Y 1.404(7) . ?
C00F C018 1.395(7) . ?
C00G C00L 1.382(8) . ?
C00G C00O 1.418(7) . ?
C00H H00H 0.9300 . ?
C00H C00O 1.383(7) . ?
C00H C00W 1.385(8) . ?
C00I C00R 1.404(8) . ?
C00I C017 1.374(8) . ?
C00J C00M 1.407(8) . ?
C00J C00U 1.399(8) . ?
C00K C00N 1.400(8) . ?
C00K C00V 1.402(7) . ?
C00L H00L 0.9300 . ?
C00L C011 1.393(8) . ?
C00M H00M 0.9300 . ?
C00M C01H 1.383(8) . ?
C00N C01D 1.409(8) . ?
C00O C00P 1.514(7) . ?
C00P H00C 0.9700 . ?
C00P H00E 0.9700 . ?
C00R H00R 0.9300 . ?
C00R C00T 1.398(8) . ?
C00T H00T 0.9300 . ?
C00T C00X 1.375(10) . ?
C00U H00U 0.9300 . ?
C00U C01I 1.387(9) . ?
C00V H00V 0.9300 . ?
C00V C01B 1.382(8) . ?
C00W H00W 0.9300 . ?
C00W C011 1.387(8) . ?
C00X H00X 0.9300 . ?
C00X C01C 1.363(10) . ?
C00Y H00Y 0.9300 . ?
C00Y C01G 1.380(8) . ?
C00Z H00Z 0.9300 . ?
C00Z C010 1.392(8) . ?
C00Z C019 1.392(9) . ?
C010 H010 0.9300 . ?
C011 H011 0.9300 . ?
C012 H01A 0.9700 . ?
C012 H01B 0.9700 . ?
C012 C014 1.549(8) . ?
C012 C016 1.511(9) . ?
C013 H013 0.9800 . ?
C013 C015 1.525(7) . ?
C014 H01C 0.9700 . ?
C014 H01D 0.9700 . ?
C015 H01E 0.9700 . ?
C015 H01F 0.9700 . ?
C015 C016 1.510(9) . ?
C016 H01G 0.9700 . ?
C016 H01H 0.9700 . ?
C017 H017 0.9300 . ?
C017 C01C 1.393(9) . ?
C018 H018 0.9300 . ?
C018 C01K 1.375(8) . ?
C019 H019 0.9300 . ?
C019 C01F 1.374(9) . ?
C01A H01I 0.9300 . ?
C01A C01F 1.390(8) . ?
C01B H01J 0.9300 . ?
C01B C01L 1.396(9) . ?
C01C H01K 0.9300 . ?
C01D H01L 0.9300 . ?
C01D C01L 1.388(8) . ?
C01E H01M 0.9300 . ?
C01E C01G 1.385(9) . ?
C01E C01K 1.386(9) . ?
C01F H01N 0.9300 . ?
C01G H01O 0.9300 . ?
C01H H01P 0.9300 . ?
C01H C01J 1.390(10) . ?
C01I H01Q 0.9300 . ?
C01I C01J 1.366(10) . ?
C01J H01R 0.9300 . ?
C01K H01S 0.9300 . ?
C01L H01T 0.9300 . ?

loop_
_geom_torsion_atom_site_label_1
_geom_torsion_atom_site_label_2
_geom_torsion_atom_site_label_3
_geom_torsion_atom_site_label_4
_geom_torsion
_geom_torsion_site_symmetry_1
_geom_torsion_site_symmetry_2
_geom_torsion_site_symmetry_3
_geom_torsion_site_symmetry_4
_geom_torsion_publ_flag
Re1 P2 C00E C010 155.4(4) . . . . ?
Re1 P2 C00E C01A -24.0(5) . . . . ?
Re1 P2 C00F C00Y 143.9(4) . . . . ?
Re1 P2 C00F C018 -44.9(5) . . . . ?
Re1 P2 C00G C00L 146.2(4) . . . . ?
Re1 P2 C00G C00O -37.3(5) . . . . ?
Re1 P1 C00I C00R 69.3(4) . . . . ?
Re1 P1 C00I C017 -110.3(5) . . . . ?
Re1 P1 C00J C00M 53.2(4) . . . . ?
Re1 P1 C00J C00U -118.0(4) . . . . ?
Re1 P1 C00N C00K 3.6(5) . . . . ?
Re1 P1 C00N C01D -173.9(4) . . . . ?
Re1 N2 C00D C013 -35.8(5) . . . . ?
Re1 N2 C00D C014 -161.1(4) . . . . ?
Re1 N2 C00P C00O -82.4(5) . . . . ?
Re1 N1 C00C C00K -75.2(5) . . . . ?
Re1 N1 C013 C00D -52.4(4) . . . . ?
Re1 N1 C013 C015 -174.7(3) . . . . ?
P2 C00E C010 C00Z -178.1(4) . . . . ?
P2 C00E C01A C01F 179.0(4) . . . . ?
P2 C00F C00Y C01G 171.2(5) . . . . ?
P2 C00F C018 C01K -172.1(5) . . . . ?
P2 C00G C00L C011 172.0(5) . . . . ?
P2 C00G C00O C00H -173.3(4) . . . . ?
P2 C00G C00O C00P 6.2(7) . . . . ?
P1 C00I C00R C00T 179.8(4) . . . . ?
P1 C00I C017 C01C 180.0(5) . . . . ?
P1 C00J C00M C01H -171.3(5) . . . . ?
P1 C00J C00U C01I 170.7(5) . . . . ?
P1 C00N C01D C01L 178.7(5) . . . . ?
N2 C00D C013 N1 58.3(5) . . . . ?
N2 C00D C013 C015 -177.8(4) . . . . ?
N2 C00D C014 C012 176.0(4) . . . . ?
N1 C00C C00K C00N 37.5(8) . . . . ?
N1 C00C C00K C00V -145.3(5) . . . . ?
N1 C013 C015 C016 175.0(4) . . . . ?
C00C N1 C013 C00D 178.2(4) . . . . ?
C00C N1 C013 C015 56.0(6) . . . . ?
C00C C00K C00N P1 -0.6(8) . . . . ?
C00C C00K C00N C01D 176.9(5) . . . . ?
C00C C00K C00V C01B -177.1(5) . . . . ?
C00D N2 C00P C00O 47.5(6) . . . . ?
C00D C013 C015 C016 55.2(6) . . . . ?
C00E P2 C00F C00Y -88.0(5) . . . . ?
C00E P2 C00F C018 83.2(5) . . . . ?
C00E P2 C00G C00L 13.5(5) . . . . ?
C00E P2 C00G C00O -170.0(4) . . . . ?
C00E C01A C01F C019 0.0(9) . . . . ?
C00F P2 C00E C010 30.0(5) . . . . ?
C00F P2 C00E C01A -149.4(4) . . . . ?
C00F P2 C00G C00L -89.8(5) . . . . ?
C00F P2 C00G C00O 86.7(5) . . . . ?
C00F C00Y C01G C01E 0.0(9) . . . . ?
C00F C018 C01K C01E 1.3(9) . . . . ?
C00G P2 C00E C010 -73.8(5) . . . . ?
C00G P2 C00E C01A 106.7(5) . . . . ?
C00G P2 C00F C00Y 19.6(5) . . . . ?
C00G P2 C00F C018 -169.2(4) . . . . ?
C00G C00L C011 C00W 3.0(9) . . . . ?
C00G C00O C00P N2 58.1(6) . . . . ?
C00H C00O C00P N2 -122.4(5) . . . . ?
C00H C00W C011 C00L -0.2(9) . . . . ?
C00I P1 C00J C00M -74.1(5) . . . . ?
C00I P1 C00J C00U 114.7(5) . . . . ?
C00I P1 C00N C00K 130.0(5) . . . . ?
C00I P1 C00N C01D -47.5(5) . . . . ?
C00I C00R C00T C00X 0.5(9) . . . . ?
C00I C017 C01C C00X -0.2(10) . . . . ?
C00J P1 C00I C00R -165.9(4) . . . . ?
C00J P1 C00I C017 14.5(5) . . . . ?
C00J P1 C00N C00K -120.9(5) . . . . ?
C00J P1 C00N C01D 61.6(5) . . . . ?
C00J C00M C01H C01J -0.3(9) . . . . ?
C00J C00U C01I C01J 0.5(10) . . . . ?
C00K C00N C01D C01L 1.1(9) . . . . ?
C00K C00V C01B C01L -1.1(9) . . . . ?
C00L C00G C00O C00H 3.3(8) . . . . ?
C00L C00G C00O C00P -177.2(5) . . . . ?
C00M C00J C00U C01I -0.6(8) . . . . ?
C00M C01H C01J C01I 0.2(10) . . . . ?
C00N P1 C00I C00R -57.4(5) . . . . ?
C00N P1 C00I C017 123.1(5) . . . . ?
C00N P1 C00J C00M -179.5(4) . . . . ?
C00N P1 C00J C00U 9.3(5) . . . . ?
C00N C00K C00V C01B 0.2(8) . . . . ?
C00N C01D C01L C01B -1.8(9) . . . . ?
C00O C00G C00L C011 -4.5(8) . . . . ?
C00O C00H C00W C011 -1.0(8) . . . . ?
C00P N2 C00D C013 -167.9(4) . . . . ?
C00P N2 C00D C014 66.7(5) . . . . ?
C00R C00I C017 C01C 0.4(9) . . . . ?
C00R C00T C00X C01C -0.3(9) . . . . ?
C00T C00X C01C C017 0.1(10) . . . . ?
C00U C00J C00M C01H 0.5(8) . . . . ?
C00U C01I C01J C01H -0.3(10) . . . . ?
C00V C00K C00N P1 -177.7(4) . . . . ?
C00V C00K C00N C01D -0.2(8) . . . . ?
C00V C01B C01L C01D 1.8(9) . . . . ?
C00W C00H C00O C00G -0.6(8) . . . . ?
C00W C00H C00O C00P 179.9(5) . . . . ?
C00Y C00F C018 C01K -0.6(8) . . . . ?
C00Z C019 C01F C01A -0.4(9) . . . . ?
C010 C00E C01A C01F -0.5(8) . . . . ?
C010 C00Z C019 C01F 1.2(8) . . . . ?
C013 N1 C00C C00K 50.3(6) . . . . ?
C013 C00D C014 C012 53.5(6) . . . . ?
C013 C015 C016 C012 -59.4(6) . . . . ?
C014 C00D C013 N1 -177.2(4) . . . . ?
C014 C00D C013 C015 -53.3(6) . . . . ?
C014 C012 C016 C015 58.3(7) . . . . ?
C016 C012 C014 C00D -54.6(7) . . . . ?
C017 C00I C00R C00T -0.6(8) . . . . ?
C018 C00F C00Y C01G -0.1(8) . . . . ?
C019 C00Z C010 C00E -1.7(8) . . . . ?
C01A C00E C010 C00Z 1.3(8) . . . . ?
C01G C01E C01K C018 -1.3(9) . . . . ?
C01K C01E C01G C00Y 0.7(10) . . . . ?

loop_
_smtbx_masks_void_nr
_smtbx_masks_void_average_x
_smtbx_masks_void_average_y
_smtbx_masks_void_average_z
_smtbx_masks_void_volume
_smtbx_masks_void_count_electrons
_smtbx_masks_void_content
1 -0.354 0.138 0.750 412.8 123.4 '3 CH2Cl2'
2 -0.485 0.362 0.250 412.8 123.1 '3 CH2Cl2'
3 0.345 0.638 0.750 412.8 124.1 '3 CH2Cl2'
4 -0.045 0.862 0.250 412.8 123.8 '3 CH2Cl2'
